data_2228817
loop_
_publ_author_name
'Fun, Hoong-Kun'
'Goh, Jia Hao'
'Wu, Dongdong'
'Zhang, Yan'

_publ_section_title
;
 <i>N</i>-(2-Oxo-2-phenylacetyl)benzamide
;
_journal_coeditor_code LH5192
_journal_issue 1
_journal_name_full 'Acta Crystallographica Section E'
_journal_page_first o197
_journal_paper_doi 10.1107/S160053681005258X
_journal_volume 67
_journal_year 2011
_chemical_formula_iupac 'C15 H11 N O3'
_chemical_formula_moiety 'C15 H11 N O3'
_chemical_formula_sum 'C15 H11 N O3'
_chemical_formula_weight 253.25
_chemical_name_systematic
;
<i>N</i>-(2-Oxo-2-phenylacetyl)benzamide
;
_space_group_IT_number 14
_symmetry_cell_setting monoclinic
_symmetry_space_group_name_Hall '-P 2ybc'
_symmetry_space_group_name_H-M 'P 1 21/c 1'
_atom_sites_solution_hydrogens geom
_atom_sites_solution_primary direct
_atom_sites_solution_secondary difmap
_audit_creation_method SHELXL-97
_cell_angle_alpha 90.00
_cell_angle_beta 98.2550(10)
_cell_angle_gamma 90.00
_cell_formula_units_Z 4
_cell_length_a 5.72150(10)
_cell_length_b 10.72410(10)
_cell_length_c 20.6710(3)
_cell_measurement_reflns_used 3981
_cell_measurement_temperature 293(2)
_cell_measurement_theta_max 28.66
_cell_measurement_theta_min 2.75
_cell_volume 1255.19(3)
_computing_cell_refinement 'SAINT (Bruker, 2009)'
_computing_data_collection 'APEX2 (Bruker, 2009)'
_computing_data_reduction 'SAINT (Bruker, 2009)'
_computing_molecular_graphics 'SHELXTL (Sheldrick, 2008)'
_computing_publication_material
;
SHELXTL (Sheldrick, 2008) and PLATON (Spek, 2009)
;
_computing_structure_refinement 'SHELXTL (Sheldrick, 2008)'
_computing_structure_solution 'SHELXTL (Sheldrick, 2008)'
_diffrn_ambient_temperature 293(2)
_diffrn_measured_fraction_theta_full 0.989
_diffrn_measured_fraction_theta_max 0.989
_diffrn_measurement_device_type
;
Bruker SMART APEXII CCD area-detector
;
_diffrn_measurement_method '\f and \w'
_diffrn_radiation_monochromator graphite
_diffrn_radiation_source 'fine-focus sealed tube'
_diffrn_radiation_type MoK\a
_diffrn_radiation_wavelength 0.71073
_diffrn_reflns_av_R_equivalents 0.0248
_diffrn_reflns_av_sigmaI/netI 0.0254
_diffrn_reflns_limit_h_max 7
_diffrn_reflns_limit_h_min -8
_diffrn_reflns_limit_k_max 14
_diffrn_reflns_limit_k_min -15
_diffrn_reflns_limit_l_max 29
_diffrn_reflns_limit_l_min -28
_diffrn_reflns_number 13904
_diffrn_reflns_theta_full 30.06
_diffrn_reflns_theta_max 30.06
_diffrn_reflns_theta_min 1.99
_diffrn_standards_number 0
_exptl_absorpt_coefficient_mu 0.094
_exptl_absorpt_correction_T_max 0.9748
_exptl_absorpt_correction_T_min 0.9668
_exptl_absorpt_correction_type multi-scan
_exptl_absorpt_process_details '(<i>SADABS</i>; Bruker, 2009)'
_exptl_crystal_colour colourless
_exptl_crystal_density_diffrn 1.340
_exptl_crystal_density_method 'not measured'
_exptl_crystal_description block
_exptl_crystal_F_000 528
_exptl_crystal_size_max 0.360
_exptl_crystal_size_mid 0.325
_exptl_crystal_size_min 0.271
_refine_diff_density_max 0.223
_refine_diff_density_min -0.187
_refine_ls_extinction_method none
_refine_ls_goodness_of_fit_ref 1.031
_refine_ls_hydrogen_treatment mixed
_refine_ls_matrix_type full
_refine_ls_number_parameters 176
_refine_ls_number_reflns 3624
_refine_ls_number_restraints 0
_refine_ls_restrained_S_all 1.031
_refine_ls_R_factor_all 0.0674
_refine_ls_R_factor_gt 0.0443
_refine_ls_shift/su_max 0.001
_refine_ls_shift/su_mean 0.000
_refine_ls_structure_factor_coef Fsqd
_refine_ls_weighting_details 'calc w=1/[\s^2^(Fo^2^)+(0.0558P)^2^+0.1732P] where P=(Fo^2^+2Fc^2^)/3'
_refine_ls_weighting_scheme calc
_refine_ls_wR_factor_gt 0.1105
_refine_ls_wR_factor_ref 0.1241
_reflns_number_gt 2549
_reflns_number_total 3624
_reflns_threshold_expression I>2\s(I)
_cod_data_source_file lh5192.cif
_cod_data_source_block I
_cod_original_sg_symbol_H-M 'P 21/c'
_cod_database_code 2228817
_cod_database_fobs_code 2228817

loop_
_symmetry_equiv_pos_as_xyz
'x, y, z'
'-x, y+1/2, -z+1/2'
'-x, -y, -z'
'x, -y-1/2, z-1/2'

loop_
_atom_site_type_symbol
_atom_site_label
_atom_site_fract_x
_atom_site_fract_y
_atom_site_fract_z
_atom_site_U_iso_or_equiv
_atom_site_adp_type
_atom_site_calc_flag
_atom_site_refinement_flags
_atom_site_occupancy
_atom_site_disorder_assembly
_atom_site_disorder_group
O O1 0.09882(19) 0.34229(9) 0.84139(5) 0.0559(3) Uani d . 1 . .
O O2 0.55891(18) 0.43948(9) 0.92521(5) 0.0541(3) Uani d . 1 . .
O O3 0.15170(19) 0.15978(8) 0.95510(5) 0.0526(3) Uani d . 1 . .
N N1 0.2998(2) 0.34922(9) 0.98421(5) 0.0425(3) Uani d . 1 . .
C C1 0.3026(3) 0.14025(14) 0.78023(7) 0.0555(4) Uani d . 1 . .
H H1A 0.1544 0.1668 0.7607 0.067 Uiso calc R 1 . .
C C2 0.4136(4) 0.04282(16) 0.75346(8) 0.0682(5) Uani d . 1 . .
H H2A 0.3393 0.0029 0.7161 0.082 Uiso calc R 1 . .
C C3 0.6340(3) 0.00455(15) 0.78184(8) 0.0658(5) Uani d . 1 . .
H H3A 0.7078 -0.0613 0.7636 0.079 Uiso calc R 1 . .
C C4 0.7464(3) 0.06306(15) 0.83711(9) 0.0632(4) Uani d . 1 . .
H H4A 0.8964 0.0375 0.8557 0.076 Uiso calc R 1 . .
C C5 0.6352(3) 0.15980(13) 0.86475(7) 0.0520(3) Uani d . 1 . .
H H5A 0.7098 0.1988 0.9023 0.062 Uiso calc R 1 . .
C C6 0.4132(2) 0.19867(11) 0.83662(6) 0.0409(3) Uani d . 1 . .
C C7 0.2867(2) 0.29847(11) 0.86611(6) 0.0399(3) Uani d . 1 . .
C C8 0.4020(2) 0.36431(10) 0.92888(6) 0.0401(3) Uani d . 1 . .
C C9 0.1548(2) 0.24758(10) 0.99227(6) 0.0387(3) Uani d . 1 . .
C C10 0.0059(2) 0.25238(10) 1.04531(6) 0.0383(3) Uani d . 1 . .
C C11 -0.0018(3) 0.35326(11) 1.08721(6) 0.0462(3) Uani d . 1 . .
H H11A 0.0917 0.4230 1.0833 0.055 Uiso calc R 1 . .
C C12 -0.1486(3) 0.34962(13) 1.13475(7) 0.0542(4) Uani d . 1 . .
H H12A -0.1524 0.4168 1.1630 0.065 Uiso calc R 1 . .
C C13 -0.2892(3) 0.24711(14) 1.14054(8) 0.0612(4) Uani d . 1 . .
H H13A -0.3876 0.2453 1.1727 0.073 Uiso calc R 1 . .
C C14 -0.2843(3) 0.14727(14) 1.09876(9) 0.0648(4) Uani d . 1 . .
H H14A -0.3802 0.0784 1.1024 0.078 Uiso calc R 1 . .
C C15 -0.1369(3) 0.14978(12) 1.05150(7) 0.0527(4) Uani d . 1 . .
H H15A -0.1332 0.0821 1.0235 0.063 Uiso calc R 1 . .
H H1N1 0.337(3) 0.4056(15) 1.0148(8) 0.055(4) Uiso d . 1 . .

loop_
_atom_site_aniso_label
_atom_site_aniso_U_11
_atom_site_aniso_U_22
_atom_site_aniso_U_33
_atom_site_aniso_U_12
_atom_site_aniso_U_13
_atom_site_aniso_U_23
O1 0.0567(6) 0.0528(6) 0.0559(6) -0.0008(5) 0.0003(5) 0.0004(4)
O2 0.0593(6) 0.0509(5) 0.0563(6) -0.0261(5) 0.0226(5) -0.0140(4)
O3 0.0720(7) 0.0380(4) 0.0527(5) -0.0164(4) 0.0258(5) -0.0117(4)
N1 0.0522(7) 0.0383(5) 0.0390(5) -0.0163(5) 0.0128(5) -0.0091(4)
C1 0.0681(10) 0.0593(8) 0.0386(6) -0.0096(7) 0.0057(6) -0.0075(6)
C2 0.0970(14) 0.0671(10) 0.0431(7) -0.0139(9) 0.0193(8) -0.0190(7)
C3 0.0892(13) 0.0541(8) 0.0629(9) -0.0041(8) 0.0409(9) -0.0113(7)
C4 0.0576(9) 0.0647(9) 0.0715(10) 0.0001(7) 0.0234(8) -0.0067(8)
C5 0.0504(8) 0.0545(8) 0.0522(8) -0.0094(6) 0.0112(6) -0.0112(6)
C6 0.0483(7) 0.0412(6) 0.0352(6) -0.0120(5) 0.0129(5) -0.0029(5)
C7 0.0466(7) 0.0372(6) 0.0366(6) -0.0123(5) 0.0082(5) 0.0006(4)
C8 0.0454(7) 0.0333(5) 0.0431(6) -0.0090(5) 0.0112(5) -0.0045(4)
C9 0.0455(7) 0.0334(5) 0.0378(6) -0.0068(5) 0.0077(5) -0.0012(4)
C10 0.0444(7) 0.0335(5) 0.0380(6) -0.0031(5) 0.0093(5) 0.0024(4)
C11 0.0559(8) 0.0383(6) 0.0459(7) -0.0074(6) 0.0128(6) -0.0036(5)
C12 0.0681(10) 0.0472(7) 0.0510(8) 0.0018(7) 0.0217(7) -0.0048(6)
C13 0.0729(10) 0.0553(8) 0.0634(9) 0.0031(7) 0.0371(8) 0.0073(7)
C14 0.0778(11) 0.0457(7) 0.0793(11) -0.0143(7) 0.0402(9) 0.0038(7)
C15 0.0675(9) 0.0357(6) 0.0598(8) -0.0096(6) 0.0261(7) -0.0030(5)

loop_
_atom_type_symbol
_atom_type_description
_atom_type_scat_dispersion_real
_atom_type_scat_dispersion_imag
_atom_type_scat_source
C C 0.0033 0.0016 'International Tables Vol C Tables 4.2.6.8 and 6.1.1.4'
H H 0.0000 0.0000 'International Tables Vol C Tables 4.2.6.8 and 6.1.1.4'
N N 0.0061 0.0033 'International Tables Vol C Tables 4.2.6.8 and 6.1.1.4'
O O 0.0106 0.0060 'International Tables Vol C Tables 4.2.6.8 and 6.1.1.4'

loop_
_geom_angle_atom_site_label_1
_geom_angle_atom_site_label_2
_geom_angle_atom_site_label_3
_geom_angle_site_symmetry_1
_geom_angle_site_symmetry_3
_geom_angle
_geom_angle_publ_flag
C8 N1 C9 . . 121.74(10) ?
C8 N1 H1N1 . . 115.6(10) ?
C9 N1 H1N1 . . 122.6(10) ?
C2 C1 C6 . . 119.74(16) ?
C2 C1 H1A . . 120.1 ?
C6 C1 H1A . . 120.1 ?
C3 C2 C1 . . 120.14(15) ?
C3 C2 H2A . . 119.9 ?
C1 C2 H2A . . 119.9 ?
C2 C3 C4 . . 120.52(15) ?
C2 C3 H3A . . 119.7 ?
C4 C3 H3A . . 119.7 ?
C3 C4 C5 . . 119.75(16) ?
C3 C4 H4A . . 120.1 ?
C5 C4 H4A . . 120.1 ?
C4 C5 C6 . . 120.10(14) ?
C4 C5 H5A . . 119.9 ?
C6 C5 H5A . . 119.9 ?
C5 C6 C1 . . 119.73(13) ?
C5 C6 C7 . . 121.43(11) ?
C1 C6 C7 . . 118.81(13) ?
O1 C7 C6 . . 124.36(11) ?
O1 C7 C8 . . 115.00(11) ?
C6 C7 C8 . . 120.35(11) ?
O2 C8 N1 . . 122.59(11) ?
O2 C8 C7 . . 118.81(11) ?
N1 C8 C7 . . 117.88(10) ?
O3 C9 N1 . . 119.05(11) ?
O3 C9 C10 . . 122.50(10) ?
N1 C9 C10 . . 118.44(10) ?
C15 C10 C11 . . 119.20(12) ?
C15 C10 C9 . . 116.69(10) ?
C11 C10 C9 . . 124.09(11) ?
C12 C11 C10 . . 119.85(12) ?
C12 C11 H11A . . 120.1 ?
C10 C11 H11A . . 120.1 ?
C13 C12 C11 . . 120.44(13) ?
C13 C12 H12A . . 119.8 ?
C11 C12 H12A . . 119.8 ?
C12 C13 C14 . . 120.04(14) ?
C12 C13 H13A . . 120.0 ?
C14 C13 H13A . . 120.0 ?
C13 C14 C15 . . 119.87(13) ?
C13 C14 H14A . . 120.1 ?
C15 C14 H14A . . 120.1 ?
C14 C15 C10 . . 120.59(13) ?
C14 C15 H15A . . 119.7 ?
C10 C15 H15A . . 119.7 ?

loop_
_geom_bond_atom_site_label_1
_geom_bond_atom_site_label_2
_geom_bond_site_symmetry_2
_geom_bond_distance
_geom_bond_publ_flag
O1 C7 . 1.2164(16) ?
O2 C8 . 1.2170(14) ?
O3 C9 . 1.2138(14) ?
N1 C8 . 1.3667(16) ?
N1 C9 . 1.3943(15) ?
N1 H1N1 . 0.879(16) ?
C1 C2 . 1.379(2) ?
C1 C6 . 1.3929(18) ?
C1 H1A . 0.9300 ?
C2 C3 . 1.375(3) ?
C2 H2A . 0.9300 ?
C3 C4 . 1.379(2) ?
C3 H3A . 0.9300 ?
C4 C5 . 1.383(2) ?
C4 H4A . 0.9300 ?
C5 C6 . 1.383(2) ?
C5 H5A . 0.9300 ?
C6 C7 . 1.4723(18) ?
C7 C8 . 1.5401(16) ?
C9 C10 . 1.4828(17) ?
C10 C15 . 1.3873(17) ?
C10 C11 . 1.3904(17) ?
C11 C12 . 1.3818(19) ?
C11 H11A . 0.9300 ?
C12 C13 . 1.378(2) ?
C12 H12A . 0.9300 ?
C13 C14 . 1.378(2) ?
C13 H13A . 0.9300 ?
C14 C15 . 1.380(2) ?
C14 H14A . 0.9300 ?
C15 H15A . 0.9300 ?

loop_
_geom_hbond_atom_site_label_D
_geom_hbond_atom_site_label_H
_geom_hbond_atom_site_label_A
_geom_hbond_site_symmetry_A
_geom_hbond_distance_DH
_geom_hbond_distance_HA
_geom_hbond_distance_DA
_geom_hbond_angle_DHA
_geom_hbond_publ_flag
N1 H1N1 O2 3_667 0.879(16) 2.107(16) 2.9765(14) 170.0(15) yes
C11 H11A O2 3_667 0.93 2.51 3.4080(18) 162 yes
C14 H14A Cg1 3_557 0.93 2.86 3.6592(18) 145 yes

loop_
_geom_torsion_atom_site_label_1
_geom_torsion_atom_site_label_2
_geom_torsion_atom_site_label_3
_geom_torsion_atom_site_label_4
_geom_torsion_site_symmetry_1
_geom_torsion_site_symmetry_2
_geom_torsion_site_symmetry_3
_geom_torsion_site_symmetry_4
_geom_torsion
_geom_torsion_publ_flag
C6 C1 C2 C3 . . . . -0.8(2) ?
C1 C2 C3 C4 . . . . -0.2(3) ?
C2 C3 C4 C5 . . . . 0.9(2) ?
C3 C4 C5 C6 . . . . -0.7(2) ?
C4 C5 C6 C1 . . . . -0.2(2) ?
C4 C5 C6 C7 . . . . 177.86(13) ?
C2 C1 C6 C5 . . . . 1.0(2) ?
C2 C1 C6 C7 . . . . -177.13(13) ?
C5 C6 C7 O1 . . . . 174.79(12) ?
C1 C6 C7 O1 . . . . -7.10(19) ?
C5 C6 C7 C8 . . . . 1.23(18) ?
C1 C6 C7 C8 . . . . 179.33(11) ?
C9 N1 C8 O2 . . . . -167.27(13) ?
C9 N1 C8 C7 . . . . 22.58(18) ?
O1 C7 C8 O2 . . . . -99.38(15) ?
C6 C7 C8 O2 . . . . 74.76(16) ?
O1 C7 C8 N1 . . . . 71.15(15) ?
C6 C7 C8 N1 . . . . -114.71(13) ?
C8 N1 C9 O3 . . . . 13.09(19) ?
C8 N1 C9 C10 . . . . -165.59(12) ?
O3 C9 C10 C15 . . . . 1.00(19) ?
N1 C9 C10 C15 . . . . 179.64(12) ?
O3 C9 C10 C11 . . . . -177.49(13) ?
N1 C9 C10 C11 . . . . 1.15(19) ?
C15 C10 C11 C12 . . . . 0.8(2) ?
C9 C10 C11 C12 . . . . 179.20(13) ?
C10 C11 C12 C13 . . . . -0.6(2) ?
C11 C12 C13 C14 . . . . 0.0(3) ?
C12 C13 C14 C15 . . . . 0.5(3) ?
C13 C14 C15 C10 . . . . -0.4(3) ?
C11 C10 C15 C14 . . . . -0.3(2) ?
C9 C10 C15 C14 . . . . -178.82(14) ?

loop_
_cod_related_entry_id
_cod_related_entry_database
_cod_related_entry_code
1 ChemSpider 261934
